data_4107375
loop_
_publ_author_name
'Jianhua Cheng'
'Josef Takats'
'Michael J. Ferguson'
'Robert McDonald'

_publ_section_title
;
 Heteroleptic Tm(II) Complexes: One More Success for Trofimenko's
 Scorpionates
;
_journal_name_full 'Journal of the American Chemical Society'
_journal_page_first 1544
_journal_page_last 1545
_journal_paper_doi 10.1021/ja0776273
_journal_volume 130
_journal_year 2008
_chemical_formula_moiety 'C34 H64 B2 N6 O Tm'
_chemical_formula_sum 'C34 H64 B2 N6 O Tm'
_chemical_formula_weight 763.46
_chemical_name_systematic
; 
 ? 
;
_space_group_IT_number 19
_symmetry_cell_setting orthorhombic
_symmetry_space_group_name_Hall 'P 2ac 2ab'
_symmetry_space_group_name_H-M 'P 21 21 21'
_atom_sites_solution_hydrogens geom
_atom_sites_solution_primary direct
_atom_sites_solution_secondary difmap
_audit_creation_method SHELXL-97
_cell_angle_alpha 90.00
_cell_angle_beta 90.00
_cell_angle_gamma 90.00
_cell_formula_units_Z 4
_cell_length_a 12.0407(14)
_cell_length_b 16.986(2)
_cell_length_c 18.706(2)
_cell_measurement_reflns_used 6747
_cell_measurement_temperature 193(2)
_cell_measurement_theta_max 24.41
_cell_measurement_theta_min 2.18
_cell_volume 3825.8(8)
_computing_cell_refinement 'Bruker SAINT (Bruker, 1997)'
_computing_data_collection 'Bruker SMART (Bruker, 1997)'
_computing_data_reduction 'Bruker SAINT (Bruker, 1997)'
_computing_molecular_graphics 'Bruker SHELXTL (Bruker, 1997)'
_computing_publication_material 'Bruker SHELXTL (Bruker, 1997)'
_computing_structure_refinement 'SHELXL-97 (Sheldrick, 1997)'
_computing_structure_solution 'SHELXS-97 (Sheldrick, 1990)'
_diffrn_ambient_temperature 193(2)
_diffrn_detector_area_resol_mean 8.192
_diffrn_measured_fraction_theta_full 0.997
_diffrn_measured_fraction_theta_max 0.997
_diffrn_measurement_device_type 'Bruker PLATFORM diffractometer/SMART 1000 CCD area detector'
_diffrn_measurement_method '\w scans'
_diffrn_radiation_monochromator graphite
_diffrn_radiation_source 'fine-focus sealed tube'
_diffrn_radiation_type MoK\a
_diffrn_radiation_wavelength 0.71073
_diffrn_reflns_av_R_equivalents 0.0617
_diffrn_reflns_av_sigmaI/netI 0.0523
_diffrn_reflns_limit_h_max 14
_diffrn_reflns_limit_h_min -14
_diffrn_reflns_limit_k_max 21
_diffrn_reflns_limit_k_min -21
_diffrn_reflns_limit_l_max 23
_diffrn_reflns_limit_l_min -23
_diffrn_reflns_number 29454
_diffrn_reflns_theta_full 26.42
_diffrn_reflns_theta_max 26.42
_diffrn_reflns_theta_min 1.62
_diffrn_standards_decay_% 0
_diffrn_standards_interval_time 0
_diffrn_standards_number 0
_exptl_absorpt_coefficient_mu 2.352
_exptl_absorpt_correction_T_max 0.7497
_exptl_absorpt_correction_T_min 0.4932
_exptl_absorpt_correction_type integration
_exptl_absorpt_process_details 'Bruker SHELXTL (Bruker, 1997)'
_exptl_crystal_colour black
_exptl_crystal_density_diffrn 1.325
_exptl_crystal_description plate
_exptl_crystal_F_000 1588
_exptl_crystal_size_max 0.35
_exptl_crystal_size_mid 0.30
_exptl_crystal_size_min 0.13
_refine_diff_density_max 1.828
_refine_diff_density_min -0.826
_refine_diff_density_rms 0.102
_refine_ls_abs_structure_details 'Flack H D (1983), Acta Cryst. A39, 876-881'
_refine_ls_abs_structure_Flack -0.031(12)
_refine_ls_extinction_method none
_refine_ls_goodness_of_fit_ref 1.057
_refine_ls_hydrogen_treatment mixed
_refine_ls_matrix_type full
_refine_ls_number_parameters 414
_refine_ls_number_reflns 7799
_refine_ls_number_restraints 67
_refine_ls_restrained_S_all 1.053
_refine_ls_R_factor_all 0.0453
_refine_ls_R_factor_gt 0.0351
_refine_ls_shift/su_max 0.001
_refine_ls_shift/su_mean 0.000
_refine_ls_structure_factor_coef Fsqd
_refine_ls_weighting_details 'calc w=1/[\s^2^(Fo^2^)+(0.0372P)^2^+2.3700P] where P=(Fo^2^+2Fc^2^)/3'
_refine_ls_weighting_scheme calc
_refine_ls_wR_factor_gt 0.0812
_refine_ls_wR_factor_ref 0.0878
_reflns_number_gt 6836
_reflns_number_total 7799
_reflns_threshold_expression I>2\s(I)
_cod_data_source_file ja0776273-file003_4.cif
_cod_data_source_block 4
_cod_original_cell_volume 3826.0(8)
_cod_database_code 4107375

loop_
_symmetry_equiv_pos_as_xyz
'x, y, z'
'-x+1/2, -y, z+1/2'
'-x, y+1/2, -z+1/2'
'x+1/2, -y+1/2, -z'

loop_
_atom_site_label
_atom_site_type_symbol
_atom_site_fract_x
_atom_site_fract_y
_atom_site_fract_z
_atom_site_U_iso_or_equiv
_atom_site_adp_type
_atom_site_occupancy
_atom_site_symmetry_multiplicity
_atom_site_calc_flag
_atom_site_refinement_flags
_atom_site_disorder_assembly
_atom_site_disorder_group
Tm Tm 0.598923(19) 0.423605(13) 0.644525(11) 0.03643(7) Uani 1 1 d . . .
O O 0.5854(4) 0.5300(2) 0.73458(19) 0.0466(9) Uani 1 1 d . D .
N11 N 0.8428(4) 0.3727(3) 0.7049(2) 0.0409(11) Uani 1 1 d . A .
N12 N 0.8019(4) 0.4325(3) 0.6619(2) 0.0387(9) Uani 1 1 d . A .
N21 N 0.6791(4) 0.3203(3) 0.7802(2) 0.0375(10) Uani 1 1 d . A .
N22 N 0.5769(4) 0.3473(3) 0.7581(2) 0.0397(11) Uani 1 1 d . . .
N31 N 0.7307(4) 0.2542(2) 0.6640(2) 0.0379(10) Uani 1 1 d . A .
N32 N 0.6618(4) 0.2857(3) 0.6140(2) 0.0395(10) Uani 1 1 d . A .
C1 C 0.5235(8) 0.6165(5) 0.5221(4) 0.079(2) Uani 1 1 d . . .
H1A H 0.5184 0.6355 0.5720 0.094 Uiso 1 1 calc R . .
H1B H 0.6012 0.6242 0.5062 0.094 Uiso 1 1 calc R . .
C2 C 0.4495(8) 0.6673(5) 0.4763(4) 0.081(3) Uani 1 1 d . . .
H2A H 0.4683 0.7229 0.4838 0.098 Uiso 1 1 calc R . .
H2B H 0.3718 0.6584 0.4895 0.098 Uiso 1 1 calc R . .
H2C H 0.4604 0.6538 0.4258 0.098 Uiso 1 1 calc R . .
C3 C 0.4712(6) 0.4899(4) 0.4410(4) 0.0637(17) Uani 1 1 d . . .
H3A H 0.4492 0.4338 0.4439 0.076 Uiso 1 1 calc R . .
H3B H 0.4074 0.5195 0.4213 0.076 Uiso 1 1 calc R . .
C4 C 0.5671(7) 0.4971(5) 0.3900(4) 0.074(2) Uani 1 1 d . . .
H4A H 0.5438 0.4797 0.3424 0.089 Uiso 1 1 calc R . .
H4B H 0.6286 0.4641 0.4067 0.089 Uiso 1 1 calc R . .
H4C H 0.5913 0.5521 0.3878 0.089 Uiso 1 1 calc R . .
C5 C 0.4043(7) 0.4960(4) 0.5789(4) 0.0693(18) Uani 1 1 d . . .
H5A H 0.3998 0.4378 0.5787 0.083 Uiso 1 1 calc R . .
H5B H 0.4305 0.5121 0.6269 0.083 Uiso 1 1 calc R . .
C6 C 0.2891(7) 0.5279(7) 0.5689(5) 0.101(3) Uani 1 1 d . . .
H6A H 0.2413 0.5090 0.6076 0.121 Uiso 1 1 calc R . .
H6B H 0.2595 0.5099 0.5229 0.121 Uiso 1 1 calc R . .
H6C H 0.2914 0.5855 0.5696 0.121 Uiso 1 1 calc R . .
C13 C 0.8869(4) 0.4818(3) 0.6492(3) 0.0427(11) Uani 1 1 d D . .
C14 C 0.9812(5) 0.4535(4) 0.6835(3) 0.0493(15) Uani 1 1 d . A .
H14 H 1.0528 0.4771 0.6836 0.059 Uiso 1 1 calc R . .
C15 C 0.9513(5) 0.3854(4) 0.7168(3) 0.0500(15) Uani 1 1 d . . .
C16 C 1.0235(6) 0.3306(6) 0.7591(4) 0.082(3) Uani 1 1 d . A .
H16A H 1.0171 0.2772 0.7396 0.099 Uiso 1 1 calc R . .
H16B H 0.9996 0.3306 0.8091 0.099 Uiso 1 1 calc R . .
H16C H 1.1009 0.3481 0.7561 0.099 Uiso 1 1 calc R . .
C17A C 0.8781(6) 0.5501(3) 0.5977(3) 0.052(2) Uani 0.70 1 d PD A 1
C18A C 0.9890(7) 0.5930(7) 0.5939(6) 0.089(4) Uani 0.70 1 d PD A 1
H18A H 1.0097 0.6114 0.6417 0.107 Uiso 0.70 1 calc PR A 1
H18B H 0.9825 0.6382 0.5616 0.107 Uiso 0.70 1 calc PR A 1
H18C H 1.0462 0.5570 0.5759 0.107 Uiso 0.70 1 calc PR A 1
C19A C 0.8469(8) 0.5233(6) 0.5224(4) 0.069(3) Uani 0.70 1 d PD A 1
H19A H 0.8413 0.5692 0.4909 0.083 Uiso 0.70 1 calc PR A 1
H19B H 0.7753 0.4959 0.5238 0.083 Uiso 0.70 1 calc PR A 1
H19C H 0.9041 0.4875 0.5041 0.083 Uiso 0.70 1 calc PR A 1
C20A C 0.7891(9) 0.6046(7) 0.6262(6) 0.076(3) Uani 0.70 1 d PD A 1
H20A H 0.8113 0.6244 0.6733 0.091 Uiso 0.70 1 calc PR A 1
H20B H 0.7190 0.5757 0.6305 0.091 Uiso 0.70 1 calc PR A 1
H20C H 0.7795 0.6490 0.5933 0.091 Uiso 0.70 1 calc PR A 1
C17B C 0.8799(14) 0.5634(5) 0.6173(9) 0.052(2) Uani 0.30 1 d PD A 2
C18B C 0.9660(18) 0.6161(14) 0.6528(13) 0.089(4) Uani 0.30 1 d PD A 2
H18D H 0.9524 0.6177 0.7045 0.107 Uiso 0.30 1 calc PR A 2
H18E H 0.9603 0.6694 0.6332 0.107 Uiso 0.30 1 calc PR A 2
H18F H 1.0405 0.5952 0.6437 0.107 Uiso 0.30 1 calc PR A 2
C19B C 0.9201(19) 0.5439(14) 0.5419(10) 0.069(3) Uani 0.30 1 d PD A 2
H19D H 0.9975 0.5608 0.5364 0.083 Uiso 0.30 1 calc PR A 2
H19E H 0.8736 0.5713 0.5068 0.083 Uiso 0.30 1 calc PR A 2
H19F H 0.9150 0.4869 0.5340 0.083 Uiso 0.30 1 calc PR A 2
C20B C 0.7692(15) 0.6052(15) 0.6131(15) 0.076(3) Uani 0.30 1 d PD A 2
H20D H 0.7566 0.6347 0.6574 0.091 Uiso 0.30 1 calc PR A 2
H20E H 0.7098 0.5664 0.6068 0.091 Uiso 0.30 1 calc PR A 2
H20F H 0.7695 0.6417 0.5725 0.091 Uiso 0.30 1 calc PR A 2
C23 C 0.5102(5) 0.3451(3) 0.8149(3) 0.0422(12) Uani 1 1 d . . .
C24 C 0.5683(5) 0.3178(4) 0.8738(3) 0.0483(14) Uani 1 1 d . . .
H24 H 0.5403 0.3114 0.9210 0.058 Uiso 1 1 calc R . .
C25 C 0.6732(4) 0.3019(3) 0.8510(3) 0.0444(12) Uani 1 1 d . . .
C26 C 0.7703(6) 0.2712(5) 0.8921(3) 0.0622(18) Uani 1 1 d . . .
H26A H 0.7979 0.2231 0.8694 0.075 Uiso 1 1 calc R . .
H26B H 0.7474 0.2596 0.9413 0.075 Uiso 1 1 calc R . .
H26C H 0.8293 0.3110 0.8927 0.075 Uiso 1 1 calc R . .
C27 C 0.3889(4) 0.3693(3) 0.8144(3) 0.0516(14) Uani 1 1 d D . .
C28 C 0.3720(6) 0.4389(4) 0.8645(4) 0.082(2) Uani 1 1 d D . .
H28A H 0.4162 0.4837 0.8477 0.098 Uiso 1 1 calc R . .
H28B H 0.3957 0.4244 0.9129 0.098 Uiso 1 1 calc R . .
H28C H 0.2932 0.4535 0.8652 0.098 Uiso 1 1 calc R . .
C29 C 0.3192(5) 0.3004(4) 0.8417(4) 0.069(2) Uani 1 1 d D . .
H29A H 0.2406 0.3153 0.8417 0.082 Uiso 1 1 calc R . .
H29B H 0.3423 0.2870 0.8904 0.082 Uiso 1 1 calc R . .
H29C H 0.3301 0.2548 0.8105 0.082 Uiso 1 1 calc R . .
C30 C 0.3525(6) 0.3906(5) 0.7395(3) 0.079(2) Uani 1 1 d D . .
H30A H 0.3981 0.4343 0.7217 0.095 Uiso 1 1 calc R . .
H30B H 0.2743 0.4065 0.7401 0.095 Uiso 1 1 calc R . .
H30C H 0.3617 0.3449 0.7080 0.095 Uiso 1 1 calc R . .
C33 C 0.6425(4) 0.2288(3) 0.5663(2) 0.0404(12) Uani 1 1 d D . .
C34 C 0.6997(5) 0.1603(3) 0.5870(3) 0.0481(14) Uani 1 1 d . B .
H34 H 0.7008 0.1113 0.5626 0.058 Uiso 1 1 calc R . .
C35 C 0.7527(4) 0.1782(3) 0.6487(3) 0.0437(12) Uani 1 1 d . . .
C36 C 0.8231(7) 0.1267(4) 0.6939(4) 0.065(2) Uani 1 1 d . B .
H36A H 0.8974 0.1498 0.6983 0.078 Uiso 1 1 calc R . .
H36B H 0.8289 0.0745 0.6718 0.078 Uiso 1 1 calc R . .
H36C H 0.7896 0.1217 0.7415 0.078 Uiso 1 1 calc R . .
C37A C 0.5818(7) 0.2402(5) 0.4965(3) 0.0453(16) Uiso 0.50 1 d PD B 1
C38A C 0.5749(11) 0.1632(6) 0.4551(7) 0.073(3) Uiso 0.50 1 d PD B 1
H38A H 0.6433 0.1557 0.4276 0.087 Uiso 0.50 1 calc PR B 1
H38B H 0.5113 0.1650 0.4225 0.087 Uiso 0.50 1 calc PR B 1
H38C H 0.5657 0.1194 0.4887 0.087 Uiso 0.50 1 calc PR B 1
C39A C 0.4642(9) 0.2651(8) 0.5172(7) 0.071(3) Uiso 0.50 1 d PD B 1
H39A H 0.4136 0.2203 0.5114 0.085 Uiso 0.50 1 calc PR B 1
H39B H 0.4400 0.3084 0.4863 0.085 Uiso 0.50 1 calc PR B 1
H39C H 0.4634 0.2824 0.5672 0.085 Uiso 0.50 1 calc PR B 1
C40A C 0.6344(11) 0.3036(7) 0.4509(7) 0.068(3) Uiso 0.50 1 d PD B 1
H40A H 0.7029 0.2833 0.4295 0.081 Uiso 0.50 1 calc PR B 1
H40B H 0.6517 0.3494 0.4807 0.081 Uiso 0.50 1 calc PR B 1
H40C H 0.5827 0.3191 0.4130 0.081 Uiso 0.50 1 calc PR B 1
C37B C 0.5615(7) 0.2422(5) 0.5058(4) 0.0453(16) Uiso 0.50 1 d PD B 2
C38B C 0.5114(12) 0.1636(6) 0.4834(8) 0.073(3) Uiso 0.50 1 d PD B 2
H38D H 0.4380 0.1576 0.5054 0.087 Uiso 0.50 1 calc PR B 2
H38E H 0.5599 0.1207 0.4992 0.087 Uiso 0.50 1 calc PR B 2
H38F H 0.5041 0.1620 0.4312 0.087 Uiso 0.50 1 calc PR B 2
C39B C 0.4669(10) 0.2983(7) 0.5247(8) 0.071(3) Uiso 0.50 1 d PD B 2
H39D H 0.4964 0.3433 0.5515 0.085 Uiso 0.50 1 calc PR B 2
H39E H 0.4119 0.2706 0.5540 0.085 Uiso 0.50 1 calc PR B 2
H39F H 0.4315 0.3171 0.4807 0.085 Uiso 0.50 1 calc PR B 2
C40B C 0.6289(10) 0.2765(8) 0.4450(7) 0.068(3) Uiso 0.50 1 d PD B 2
H40D H 0.6903 0.2409 0.4334 0.081 Uiso 0.50 1 calc PR B 2
H40E H 0.6588 0.3278 0.4594 0.081 Uiso 0.50 1 calc PR B 2
H40F H 0.5813 0.2831 0.4029 0.081 Uiso 0.50 1 calc PR B 2
C41 C 0.5239(6) 0.6032(4) 0.7355(4) 0.0566(16) Uani 1 1 d D . .
H41A H 0.4435 0.5927 0.7302 0.068 Uiso 1 1 calc R C 1
H41B H 0.5481 0.6374 0.6956 0.068 Uiso 1 1 calc R C 1
C42A C 0.5464(11) 0.6438(8) 0.8070(6) 0.061(4) Uani 0.65 1 d P D 1
H42A H 0.5443 0.7019 0.8028 0.074 Uiso 0.65 1 calc PR D 1
H42B H 0.4941 0.6265 0.8446 0.074 Uiso 0.65 1 calc PR D 1
C43A C 0.6603(11) 0.6142(7) 0.8196(6) 0.063(3) Uani 0.65 1 d P D 1
H43A H 0.6795 0.6182 0.8709 0.076 Uiso 0.65 1 calc PR D 1
H43B H 0.7147 0.6453 0.7917 0.076 Uiso 0.65 1 calc PR D 1
C42B C 0.580(2) 0.6470(11) 0.7951(10) 0.061(4) Uani 0.35 1 d PD D 2
H42C H 0.6429 0.6782 0.7761 0.074 Uiso 0.35 1 calc PR D 2
H42D H 0.5269 0.6834 0.8182 0.074 Uiso 0.35 1 calc PR D 2
C43B C 0.6214(18) 0.5879(9) 0.8484(8) 0.063(3) Uani 0.35 1 d PD D 2
H43C H 0.5612 0.5672 0.8791 0.076 Uiso 0.35 1 calc PR D 2
H43D H 0.6822 0.6089 0.8784 0.076 Uiso 0.35 1 calc PR D 2
C44 C 0.6616(6) 0.5279(4) 0.7955(3) 0.0555(17) Uani 1 1 d D . .
H44A H 0.7370 0.5111 0.7808 0.067 Uiso 1 1 calc R D 1
H44B H 0.6342 0.4925 0.8336 0.067 Uiso 1 1 calc R D 1
B1 B 0.7746(5) 0.3004(4) 0.7294(3) 0.0382(13) Uani 1 1 d . . .
H1 H 0.8264 0.2647 0.7557 0.046 Uiso 1 1 calc R A .
B2 B 0.4969(8) 0.5219(5) 0.5215(4) 0.059(2) Uani 1 1 d . . .
H2 H 0.590(9) 0.494(5) 0.533(5) 0.12(3) Uiso 1 1 d . . .

loop_
_atom_site_aniso_label
_atom_site_aniso_U_11
_atom_site_aniso_U_22
_atom_site_aniso_U_33
_atom_site_aniso_U_23
_atom_site_aniso_U_13
_atom_site_aniso_U_12
Tm 0.04085(11) 0.03494(11) 0.03350(10) -0.00088(10) -0.00144(10) 0.00058(11)
O 0.052(2) 0.045(2) 0.044(2) -0.0108(16) -0.0040(19) 0.005(2)
N11 0.038(3) 0.048(3) 0.037(2) -0.005(2) 0.0028(19) -0.002(2)
N12 0.037(2) 0.033(2) 0.046(2) -0.0045(19) 0.0014(18) 0.004(2)
N21 0.044(3) 0.037(2) 0.032(2) 0.0016(18) -0.0028(19) 0.002(2)
N22 0.045(3) 0.036(2) 0.038(2) -0.0003(18) -0.0036(19) 0.0024(19)
N31 0.042(2) 0.038(2) 0.034(2) -0.0049(17) -0.0017(17) 0.0031(18)
N32 0.049(3) 0.033(2) 0.036(2) -0.0018(18) -0.0046(19) -0.003(2)
C1 0.108(7) 0.074(5) 0.053(4) 0.012(4) -0.020(4) -0.013(5)
C2 0.121(7) 0.065(5) 0.057(4) 0.012(4) 0.008(4) 0.019(5)
C3 0.073(5) 0.067(4) 0.051(4) 0.002(3) -0.006(3) 0.002(4)
C4 0.097(6) 0.070(5) 0.056(4) 0.005(4) 0.006(4) 0.003(4)
C5 0.072(4) 0.078(4) 0.059(4) -0.002(3) -0.006(4) 0.013(4)
C6 0.065(5) 0.156(9) 0.080(6) 0.031(6) 0.011(5) 0.022(6)
C13 0.035(3) 0.045(3) 0.049(3) -0.005(3) 0.004(3) -0.003(2)
C14 0.043(3) 0.067(4) 0.038(3) -0.011(3) 0.005(2) -0.011(3)
C15 0.041(3) 0.071(4) 0.038(3) 0.005(3) -0.005(2) -0.010(3)
C16 0.040(4) 0.134(7) 0.073(5) 0.048(5) -0.013(3) -0.001(4)
C17A 0.040(4) 0.038(4) 0.079(7) -0.034(4) -0.003(4) 0.006(3)
C18A 0.065(6) 0.086(8) 0.115(10) 0.038(8) -0.014(7) -0.019(6)
C19A 0.075(7) 0.076(7) 0.057(6) 0.025(5) 0.001(5) -0.001(6)
C20A 0.084(6) 0.073(5) 0.072(7) 0.014(4) 0.008(5) 0.031(5)
C17B 0.040(4) 0.038(4) 0.079(7) -0.034(4) -0.003(4) 0.006(3)
C18B 0.065(6) 0.086(8) 0.115(10) 0.038(8) -0.014(7) -0.019(6)
C19B 0.075(7) 0.076(7) 0.057(6) 0.025(5) 0.001(5) -0.001(6)
C20B 0.084(6) 0.073(5) 0.072(7) 0.014(4) 0.008(5) 0.031(5)
C23 0.041(3) 0.040(3) 0.046(3) 0.006(2) 0.007(2) -0.004(2)
C24 0.054(4) 0.057(3) 0.034(3) 0.006(2) 0.008(2) -0.004(3)
C25 0.048(3) 0.049(3) 0.036(3) 0.002(3) 0.002(3) -0.004(2)
C26 0.061(4) 0.091(5) 0.035(3) 0.019(3) -0.009(3) 0.002(4)
C27 0.048(3) 0.053(3) 0.054(3) 0.010(3) 0.006(3) 0.007(3)
C28 0.067(5) 0.073(5) 0.105(6) -0.001(5) 0.020(4) 0.019(3)
C29 0.040(3) 0.077(5) 0.088(5) 0.027(4) 0.006(3) -0.004(3)
C30 0.048(4) 0.102(6) 0.086(5) 0.040(5) 0.005(4) 0.010(4)
C33 0.055(3) 0.036(3) 0.031(2) -0.004(2) 0.004(2) -0.006(2)
C34 0.064(4) 0.034(3) 0.046(3) -0.009(2) 0.003(3) -0.004(3)
C35 0.053(3) 0.034(3) 0.044(3) -0.003(3) 0.007(3) 0.005(2)
C36 0.086(6) 0.048(4) 0.062(4) -0.009(3) -0.007(4) 0.018(4)
C41 0.062(4) 0.047(3) 0.060(4) -0.009(3) 0.001(3) 0.003(3)
C42A 0.070(10) 0.064(5) 0.050(5) -0.017(4) 0.018(6) 0.021(5)
C43A 0.083(8) 0.060(7) 0.046(6) -0.017(5) 0.002(5) -0.007(5)
C42B 0.070(10) 0.064(5) 0.050(5) -0.017(4) 0.018(6) 0.021(5)
C43B 0.083(8) 0.060(7) 0.046(6) -0.017(5) 0.002(5) -0.007(5)
C44 0.063(4) 0.057(4) 0.046(4) -0.012(3) -0.011(3) 0.004(3)
B1 0.042(3) 0.037(3) 0.036(3) -0.005(2) -0.007(2) 0.003(3)
B2 0.078(6) 0.056(5) 0.044(4) 0.004(3) -0.023(4) 0.000(4)

loop_
_atom_type_symbol
_atom_type_description
_atom_type_scat_dispersion_real
_atom_type_scat_dispersion_imag
_atom_type_scat_source
C C 0.0033 0.0016 'International Tables Vol C Tables 4.2.6.8 and 6.1.1.4'
H H 0.0000 0.0000 'International Tables Vol C Tables 4.2.6.8 and 6.1.1.4'
B B 0.0013 0.0007 'International Tables Vol C Tables 4.2.6.8 and 6.1.1.4'
N N 0.0061 0.0033 'International Tables Vol C Tables 4.2.6.8 and 6.1.1.4'
O O 0.0106 0.0060 'International Tables Vol C Tables 4.2.6.8 and 6.1.1.4'
Tm Tm -0.3139 5.2483 'International Tables Vol C Tables 4.2.6.8 and 6.1.1.4'

loop_
_geom_angle_atom_site_label_1
_geom_angle_atom_site_label_2
_geom_angle_atom_site_label_3
_geom_angle
N12 Tm O 86.05(14)
N12 Tm N22 91.42(14)
O Tm N22 78.10(14)
N12 Tm N32 77.86(14)
O Tm N32 148.21(13)
N22 Tm N32 75.12(14)
N12 Tm C5 145.52(19)
O Tm C5 85.73(17)
N22 Tm C5 119.38(18)
N32 Tm C5 122.44(18)
C41 O C44 109.4(4)
C41 O Tm 132.0(3)
C44 O Tm 118.0(3)
C15 N11 N12 109.0(5)
C15 N11 B1 126.5(6)
N12 N11 B1 124.3(4)
C13 N12 N11 106.7(4)
C13 N12 Tm 140.2(3)
N11 N12 Tm 112.6(3)
C25 N21 N22 108.8(4)
C25 N21 B1 126.4(5)
N22 N21 B1 123.9(4)
C23 N22 N21 106.8(4)
C23 N22 Tm 139.1(4)
N21 N22 Tm 109.5(3)
C35 N31 N32 110.5(4)
C35 N31 B1 125.9(5)
N32 N31 B1 123.6(4)
C33 N32 N31 106.4(4)
C33 N32 Tm 140.2(3)
N31 N32 Tm 113.1(3)
C2 C1 B2 116.2(7)
C4 C3 B2 114.4(7)
C6 C5 B2 117.3(6)
C6 C5 Tm 161.2(5)
B2 C5 Tm 80.8(4)
N12 C13 C14 109.0(4)
N12 C13 C17B 126.8(7)
C14 C13 C17B 123.1(8)
N12 C13 C17A 122.5(5)
C14 C13 C17A 128.1(5)
C15 C14 C13 106.8(5)
N11 C15 C14 108.5(6)
N11 C15 C16 123.5(7)
C14 C15 C16 128.0(6)
C13 C17A C20A 107.1(7)
C13 C17A C18A 109.6(6)
C20A C17A C18A 110.2(4)
C13 C17A C19A 112.1(5)
C20A C17A C19A 109.5(4)
C18A C17A C19A 108.4(4)
C13 C17B C20B 120.0(15)
C13 C17B C18B 109.2(14)
C20B C17B C18B 110.2(4)
C13 C17B C19B 98.6(12)
C20B C17B C19B 109.5(4)
C18B C17B C19B 108.4(4)
N22 C23 C24 109.9(5)
N22 C23 C27 124.6(5)
C24 C23 C27 125.5(5)
C25 C24 C23 106.5(5)
C24 C25 N21 108.0(5)
C24 C25 C26 129.3(5)
N21 C25 C26 122.7(5)
C30 C27 C23 110.4(4)
C30 C27 C28 110.2(4)
C23 C27 C28 109.6(4)
C30 C27 C29 109.5(4)
C23 C27 C29 108.6(4)
C28 C27 C29 108.4(4)
N32 C33 C34 109.2(4)
N32 C33 C37A 124.8(5)
C34 C33 C37A 125.6(5)
N32 C33 C37B 120.4(5)
C34 C33 C37B 130.3(5)
C35 C34 C33 106.3(5)
N31 C35 C34 107.6(5)
N31 C35 C36 123.8(5)
C34 C35 C36 128.6(5)
C33 C37A C40A 112.1(8)
C33 C37A C38A 110.9(8)
C40A C37A C38A 110.3(4)
C33 C37A C39A 105.4(8)
C40A C37A C39A 109.6(4)
C38A C37A C39A 108.4(4)
C33 C37B C40B 105.9(8)
C33 C37B C38B 109.3(8)
C40B C37B C38B 110.1(4)
C33 C37B C39B 113.6(8)
C40B C37B C39B 109.5(4)
C38B C37B C39B 108.4(4)
O C41 C42B 101.8(11)
O C41 C42A 107.9(7)
C43A C42A C41 98.6(8)
C42A C43A C44 106.8(10)
C43B C42B C41 108.1(13)
C42B C43B C44 97.1(14)
O C44 C43B 107.1(9)
O C44 C43A 101.4(7)
N21 B1 N31 110.4(5)
N21 B1 N11 114.0(4)
N31 B1 N11 110.5(4)
C5 B2 C3 113.2(6)
C5 B2 C1 113.6(7)
C3 B2 C1 111.7(6)

loop_
_geom_bond_atom_site_label_1
_geom_bond_atom_site_label_2
_geom_bond_distance
Tm N12 2.470(4)
Tm O 2.476(3)
Tm N22 2.503(4)
Tm N32 2.528(4)
Tm C5 2.918(7)
O C41 1.447(7)
O C44 1.464(7)
N11 C15 1.342(7)
N11 N12 1.386(6)
N11 B1 1.547(8)
N12 C13 1.345(6)
N21 C25 1.362(7)
N21 N22 1.378(6)
N21 B1 1.530(8)
N22 C23 1.332(7)
N31 C35 1.349(7)
N31 N32 1.359(6)
N31 B1 1.546(7)
N32 C33 1.335(6)
C1 C2 1.507(11)
C1 B2 1.638(11)
C3 C4 1.502(10)
C3 B2 1.632(10)
C5 C6 1.500(11)
C5 B2 1.609(12)
C13 C14 1.390(8)
C13 C17B 1.511(2)
C13 C17A 1.512(2)
C14 C15 1.362(9)
C15 C16 1.499(10)
C17A C20A 1.513(6)
C17A C18A 1.523(6)
C17A C19A 1.528(6)
C17B C20B 1.513(6)
C17B C18B 1.523(6)
C17B C19B 1.528(6)
C23 C24 1.386(8)
C23 C27 1.518(7)
C24 C25 1.361(8)
C25 C26 1.493(8)
C27 C30 1.513(6)
C27 C28 1.523(6)
C27 C29 1.527(6)
C33 C34 1.407(8)
C33 C37A 1.508(2)
C33 C37B 1.511(2)
C34 C35 1.353(8)
C35 C36 1.483(9)
C37A C40A 1.512(6)
C37A C38A 1.522(6)
C37A C39A 1.527(6)
C37B C40B 1.514(6)
C37B C38B 1.523(6)
C37B C39B 1.528(6)
C41 C42B 1.500(2)
C41 C42A 1.528(14)
C42A C43A 1.479(16)
C43A C44 1.533(12)
C42B C43B 1.500(2)
C43B C44 1.500(2)

loop_
_geom_hbond_atom_site_label_D
_geom_hbond_atom_site_label_H
_geom_hbond_atom_site_label_A
_geom_hbond_distance_DH
_geom_hbond_distance_HA
_geom_hbond_distance_DA
_geom_hbond_angle_DHA
B2 H2 Tm 1.24(10) 2.40(9) 3.098(8) 113(6)

loop_
_geom_torsion_atom_site_label_1
_geom_torsion_atom_site_label_2
_geom_torsion_atom_site_label_3
_geom_torsion_atom_site_label_4
_geom_torsion
N12 Tm O C41 132.2(5)
N22 Tm O C41 -135.5(5)
N32 Tm O C41 -168.5(5)
C5 Tm O C41 -14.3(5)
N12 Tm O C44 -38.5(4)
N22 Tm O C44 53.8(4)
N32 Tm O C44 20.8(6)
C5 Tm O C44 175.0(5)
C15 N11 N12 C13 -1.1(6)
B1 N11 N12 C13 -176.6(5)
C15 N11 N12 Tm -174.8(4)
B1 N11 N12 Tm 9.7(6)
O Tm N12 C13 -68.7(5)
N22 Tm N12 C13 -146.6(5)
N32 Tm N12 C13 138.9(6)
C5 Tm N12 C13 7.9(7)
O Tm N12 N11 101.9(3)
N22 Tm N12 N11 23.9(3)
N32 Tm N12 N11 -50.6(3)
C5 Tm N12 N11 178.4(3)
C25 N21 N22 C23 -0.1(6)
B1 N21 N22 C23 169.5(5)
C25 N21 N22 Tm 160.6(3)
B1 N21 N22 Tm -29.8(6)
N12 Tm N22 C23 136.4(6)
O Tm N22 C23 50.7(6)
N32 Tm N22 C23 -146.6(6)
C5 Tm N22 C23 -27.4(6)
N12 Tm N22 N21 -14.7(3)
O Tm N22 N21 -100.4(3)
N32 Tm N22 N21 62.3(3)
C5 Tm N22 N21 -178.5(3)
C35 N31 N32 C33 -1.2(6)
B1 N31 N32 C33 179.9(5)
C35 N31 N32 Tm 173.8(3)
B1 N31 N32 Tm -5.1(6)
N12 Tm N32 C33 -138.3(6)
O Tm N32 C33 160.5(5)
N22 Tm N32 C33 127.0(6)
C5 Tm N32 C33 11.3(6)
N12 Tm N32 N31 49.2(3)
O Tm N32 N31 -12.1(5)
N22 Tm N32 N31 -45.6(3)
C5 Tm N32 N31 -161.2(3)
N12 Tm C5 C6 -134.9(19)
O Tm C5 C6 -58(2)
N22 Tm C5 C6 16(2)
N32 Tm C5 C6 106(2)
N12 Tm C5 B2 30.3(5)
O Tm C5 B2 107.0(4)
N22 Tm C5 B2 -179.2(4)
N32 Tm C5 B2 -88.7(4)
N11 N12 C13 C14 0.4(6)
Tm N12 C13 C14 171.3(4)
N11 N12 C13 C17B -167.4(10)
Tm N12 C13 C17B 3.5(12)
N11 N12 C13 C17A 173.4(5)
Tm N12 C13 C17A -15.8(9)
N12 C13 C14 C15 0.4(7)
C17B C13 C14 C15 168.7(9)
C17A C13 C14 C15 -172.1(6)
N12 N11 C15 C14 1.3(6)
B1 N11 C15 C14 176.7(5)
N12 N11 C15 C16 -177.6(6)
B1 N11 C15 C16 -2.2(10)
C13 C14 C15 N11 -1.1(7)
C13 C14 C15 C16 177.8(7)
N12 C13 C17A C20A 62.0(7)
C14 C13 C17A C20A -126.4(7)
N12 C13 C17A C18A -178.5(6)
C14 C13 C17A C18A -6.9(9)
N12 C13 C17A C19A -58.1(8)
C14 C13 C17A C19A 113.5(7)
N12 C13 C17B C20B 15.4(14)
C14 C13 C17B C20B -150.8(10)
N12 C13 C17B C18B 143.9(10)
C14 C13 C17B C18B -22.2(13)
N12 C13 C17B C19B -103.1(10)
C14 C13 C17B C19B 90.7(11)
N21 N22 C23 C24 0.6(6)
Tm N22 C23 C24 -150.9(4)
N21 N22 C23 C27 -179.5(5)
Tm N22 C23 C27 28.9(9)
N22 C23 C24 C25 -1.0(7)
C27 C23 C24 C25 179.2(5)
C23 C24 C25 N21 0.9(7)
C23 C24 C25 C26 179.9(6)
N22 N21 C25 C24 -0.5(6)
B1 N21 C25 C24 -169.8(5)
N22 N21 C25 C26 -179.6(5)
B1 N21 C25 C26 11.2(9)
N22 C23 C27 C30 4.0(7)
C24 C23 C27 C30 -176.2(6)
N22 C23 C27 C28 -117.6(6)
C24 C23 C27 C28 62.2(7)
N22 C23 C27 C29 124.1(6)
C24 C23 C27 C29 -56.0(7)
N31 N32 C33 C34 0.4(6)
Tm N32 C33 C34 -172.5(4)
N31 N32 C33 C37A -172.0(6)
Tm N32 C33 C37A 15.2(9)
N31 N32 C33 C37B 175.5(6)
Tm N32 C33 C37B 2.6(9)
N32 C33 C34 C35 0.5(7)
C37A C33 C34 C35 172.8(6)
C37B C33 C34 C35 -174.0(7)
N32 N31 C35 C34 1.5(6)
B1 N31 C35 C34 -179.6(5)
N32 N31 C35 C36 -178.5(6)
B1 N31 C35 C36 0.4(9)
C33 C34 C35 N31 -1.2(6)
C33 C34 C35 C36 178.8(6)
N32 C33 C37A C40A 56.0(8)
C34 C33 C37A C40A -115.1(8)
N32 C33 C37A C38A 179.8(7)
C34 C33 C37A C38A 8.7(9)
N32 C33 C37A C39A -63.1(8)
C34 C33 C37A C39A 125.8(7)
N32 C33 C37B C40B 89.4(7)
C34 C33 C37B C40B -96.7(8)
N32 C33 C37B C38B -152.0(6)
C34 C33 C37B C38B 21.9(10)
N32 C33 C37B C39B -30.9(9)
C34 C33 C37B C39B 143.1(8)
C44 O C41 C42B 6.9(13)
Tm O C41 C42B -164.4(12)
C44 O C41 C42A -10.2(8)
Tm O C41 C42A 178.5(6)
O C41 C42A C43A 30.5(11)
C41 C42A C43A C44 -39.6(11)
O C41 C42B C43B -31(2)
C41 C42B C43B C44 40(2)
C41 O C44 C43B 18.6(11)
Tm O C44 C43B -168.7(9)
C41 O C44 C43A -14.2(8)
Tm O C44 C43A 158.5(6)
C42B C43B C44 O -34.9(16)
C42A C43A C44 O 34.8(10)
C25 N21 B1 N31 124.6(5)
N22 N21 B1 N31 -43.1(7)
C25 N21 B1 N11 -110.3(6)
N22 N21 B1 N11 82.0(6)
C35 N31 B1 N21 -112.1(6)
N32 N31 B1 N21 66.6(6)
C35 N31 B1 N11 120.8(5)
N32 N31 B1 N11 -60.4(6)
C15 N11 B1 N21 118.5(6)
N12 N11 B1 N21 -66.8(6)
C15 N11 B1 N31 -116.5(6)
N12 N11 B1 N31 58.2(6)
C6 C5 B2 C3 -64.6(10)
Tm C5 B2 C3 120.7(6)
C6 C5 B2 C1 64.1(10)
Tm C5 B2 C1 -110.6(6)
C4 C3 B2 C5 -167.0(6)
C4 C3 B2 C1 63.4(9)
C2 C1 B2 C5 -86.5(9)
C2 C1 B2 C3 43.0(11)
